data_7012115
loop_
_publ_author_name
'Barbara Modec'
'Jurij V. Bren\<ci\<c'
'Darko Dolenc'
'Jon Zubieta'

_publ_section_title
;
 The first oxalate-bridged one-dimensional polymer containing Mo dimers
 with single metal--metal bonds. Syntheses and structures of
 (MeNC5H5)2n[Mo2O4(C2O4)Cl2]n and (3-MePyH)2n[Mo2O4(C2O4)Cl2]n
;
_journal_issue 24
_journal_name_full 'J. Chem. Soc., Dalton Trans.'
_journal_page_first 4582
_journal_page_last 4586
_journal_paper_doi 10.1039/b207544j
_journal_year 2002
_chemical_formula_sum 'C14 H16 Cl2 Mo2 N2 O8'
_chemical_formula_weight 603.07
_chemical_name_systematic
; 
N-methylpyridinium dichlorooxalatotetraoxodimolybdate(V) 
;
_space_group_IT_number 15
_symmetry_cell_setting monoclinic
_symmetry_space_group_name_Hall '-C 2yc'
_symmetry_space_group_name_H-M 'C 1 2/c 1'
_atom_sites_solution_hydrogens geom
_atom_sites_solution_primary direct
_atom_sites_solution_secondary difmap
_audit_creation_method SHELXL-97
_cell_angle_alpha 90.00
_cell_angle_beta 120.073(5)
_cell_angle_gamma 90.00
_cell_formula_units_Z 4
_cell_length_a 20.068(3)
_cell_length_b 8.8105(12)
_cell_length_c 12.466(2)
_cell_measurement_temperature 150(2)
_cell_volume 1907.4(5)
_computing_cell_refinement 'SMART (Siemens, 1994)'
_computing_data_collection 'SMART (Siemens, 1994)'
_computing_data_reduction 'SMART (Siemens, 1994)'
_computing_structure_refinement 'SHELXL-97 (Sheldrick, 1997)'
_computing_structure_solution 'SHELXS-97 (Sheldrick, 1990)'
_diffrn_ambient_temperature 150(2)
_diffrn_measured_fraction_theta_full 0.963
_diffrn_measured_fraction_theta_max 0.963
_diffrn_measurement_device_type 'Bruker SMART diffractometer'
_diffrn_radiation_monochromator graphite
_diffrn_radiation_source 'fine-focus sealed tube'
_diffrn_radiation_type MoK\a
_diffrn_radiation_wavelength 0.71073
_diffrn_reflns_av_R_equivalents 0.0391
_diffrn_reflns_av_sigmaI/netI 0.0404
_diffrn_reflns_limit_h_max 26
_diffrn_reflns_limit_h_min -25
_diffrn_reflns_limit_k_max 11
_diffrn_reflns_limit_k_min -9
_diffrn_reflns_limit_l_max 11
_diffrn_reflns_limit_l_min -16
_diffrn_reflns_number 6166
_diffrn_reflns_theta_full 28.31
_diffrn_reflns_theta_max 28.31
_diffrn_reflns_theta_min 2.35
_exptl_absorpt_coefficient_mu 1.641
_exptl_absorpt_correction_T_max 1.00
_exptl_absorpt_correction_T_min 0.7003
_exptl_absorpt_correction_type empirical
_exptl_absorpt_process_details SADABS
_exptl_crystal_colour orange
_exptl_crystal_density_diffrn 2.100
_exptl_crystal_density_method 'not measured'
_exptl_crystal_description block
_exptl_crystal_F_000 1184
_exptl_crystal_size_max 0.16
_exptl_crystal_size_mid 0.06
_exptl_crystal_size_min 0.03
_refine_diff_density_max 1.083
_refine_diff_density_min -0.747
_refine_diff_density_rms 0.133
_refine_ls_extinction_method none
_refine_ls_goodness_of_fit_ref 1.030
_refine_ls_hydrogen_treatment constr
_refine_ls_matrix_type full
_refine_ls_number_parameters 159
_refine_ls_number_reflns 2296
_refine_ls_number_restraints 0
_refine_ls_restrained_S_all 1.030
_refine_ls_R_factor_all 0.0413
_refine_ls_R_factor_gt 0.0314
_refine_ls_shift/su_max 0.002
_refine_ls_shift/su_mean 0.000
_refine_ls_structure_factor_coef Fsqd
_refine_ls_weighting_details 'calc w=1/[\s^2^(Fo^2^)+(0.0478P)^2^+0.2337P] where P=(Fo^2^+2Fc^2^)/3'
_refine_ls_weighting_scheme calc
_refine_ls_wR_factor_gt 0.0774
_refine_ls_wR_factor_ref 0.0808
_reflns_number_gt 1926
_reflns_number_total 2296
_reflns_threshold_expression >2sigma(I)
_cod_data_source_file b207544j.txt
_cod_data_source_block 1
_cod_depositor_comments
;
The following automatic conversions were performed:
'_atom_site_symetry_multiplicity' tag replaced with
'_atom_site_symmetry_multiplicity'.

Automatic conversion script
Id: cif_correct_tags 1440 2010-10-19 06:21:57Z saulius 
;
_cod_original_sg_symbol_H-M 'C 2/c'
_cod_database_code 7012115

loop_
_symmetry_equiv_pos_as_xyz
'x, y, z'
'-x, y, -z+1/2'
'x+1/2, y+1/2, z'
'-x+1/2, y+1/2, -z+1/2'
'-x, -y, -z'
'x, -y, z-1/2'
'-x+1/2, -y+1/2, -z'
'x+1/2, -y+1/2, z-1/2'

loop_
_atom_site_label
_atom_site_type_symbol
_atom_site_fract_x
_atom_site_fract_y
_atom_site_fract_z
_atom_site_U_iso_or_equiv
_atom_site_adp_type
_atom_site_occupancy
_atom_site_symmetry_multiplicity
_atom_site_calc_flag
_atom_site_refinement_flags
_atom_site_disorder_assembly
_atom_site_disorder_group
Mo Mo 0.468083(15) 0.76279(3) 0.13167(2) 0.00905(10) Uani 1 1 d . . .
Cl Cl 0.33894(4) 0.81674(9) -0.04551(7) 0.01416(17) Uani 1 1 d . . .
O1 O 0.46336(12) 0.5756(2) 0.10314(19) 0.0137(5) Uani 1 1 d . . .
O2 O 0.42670(13) 0.8014(3) 0.23833(19) 0.0120(4) Uani 1 1 d . . .
O3 O 0.47259(12) 1.0227(2) 0.11077(18) 0.0115(5) Uani 1 1 d . . .
O4 O 0.50893(13) 0.8036(2) 0.0025(2) 0.0121(5) Uani 1 1 d . . .
C4 C 0.51039(16) 0.9373(3) -0.0316(3) 0.0093(6) Uani 1 1 d . . .
N1 N 0.17266(17) 0.2314(3) -0.1821(2) 0.0163(6) Uani 1 1 d . . .
C11 C 0.1612(2) 0.3828(4) -0.1781(3) 0.0174(7) Uani 1 1 d . . .
H11 H 0.116(2) 0.395(4) -0.192(3) 0.024(11) Uiso 1 1 d . . .
C12 C 0.2215(2) 0.4808(4) -0.1377(3) 0.0182(7) Uani 1 1 d . . .
H12 H 0.209(2) 0.581(5) -0.133(3) 0.032(12) Uiso 1 1 d . . .
C13 C 0.2932(2) 0.4267(4) -0.1041(3) 0.0224(8) Uani 1 1 d . . .
H13 H 0.332(2) 0.486(5) -0.080(4) 0.032(12) Uiso 1 1 d . . .
C14 C 0.3044(2) 0.2744(5) -0.1097(3) 0.0240(8) Uani 1 1 d . . .
H14 H 0.348(3) 0.236(5) -0.084(5) 0.044(15) Uiso 1 1 d . . .
C15 C 0.2433(2) 0.1780(4) -0.1486(3) 0.0192(8) Uani 1 1 d . . .
H15 H 0.248(2) 0.099(5) -0.150(3) 0.018(11) Uiso 1 1 d . . .
C16 C 0.1062(3) 0.1272(5) -0.2290(4) 0.0305(9) Uani 1 1 d . . .
H16C H 0.075(3) 0.130(5) -0.328(4) 0.052(14) Uiso 1 1 d . . .
H16B H 0.130(3) 0.027(7) -0.179(5) 0.085(19) Uiso 1 1 d . . .
H16A H 0.075(3) 0.164(6) -0.188(4) 0.056(15) Uiso 1 1 d . . .

loop_
_atom_site_aniso_label
_atom_site_aniso_U_11
_atom_site_aniso_U_22
_atom_site_aniso_U_33
_atom_site_aniso_U_23
_atom_site_aniso_U_13
_atom_site_aniso_U_12
Mo 0.01043(15) 0.00938(15) 0.00805(15) 0.00011(9) 0.00518(11) -0.00001(10)
Cl 0.0128(4) 0.0173(4) 0.0103(4) 0.0010(3) 0.0041(3) 0.0017(3)
O1 0.0163(12) 0.0113(11) 0.0127(11) -0.0003(8) 0.0067(9) 0.0000(9)
O2 0.0127(11) 0.0177(11) 0.0070(10) 0.0009(8) 0.0060(9) 0.0010(9)
O3 0.0167(12) 0.0118(11) 0.0106(11) -0.0004(8) 0.0104(9) -0.0003(9)
O4 0.0153(11) 0.0098(10) 0.0135(11) 0.0018(8) 0.0089(9) 0.0011(9)
C4 0.0071(14) 0.0119(15) 0.0080(14) -0.0015(11) 0.0032(12) -0.0010(11)
N1 0.0172(14) 0.0231(15) 0.0080(13) 0.0012(11) 0.0060(11) -0.0064(11)
C11 0.0157(18) 0.030(2) 0.0107(15) 0.0045(13) 0.0095(14) 0.0069(14)
C12 0.029(2) 0.0167(17) 0.0106(15) -0.0004(13) 0.0109(15) 0.0015(14)
C13 0.0189(19) 0.032(2) 0.0136(17) -0.0019(14) 0.0064(15) -0.0082(16)
C14 0.0144(17) 0.039(2) 0.0179(18) 0.0037(16) 0.0072(15) 0.0065(16)
C15 0.029(2) 0.0149(18) 0.0133(17) 0.0022(13) 0.0106(15) 0.0077(15)
C16 0.027(2) 0.036(2) 0.024(2) 0.0037(17) 0.0097(18) -0.0158(18)

loop_
_atom_type_symbol
_atom_type_description
_atom_type_scat_dispersion_real
_atom_type_scat_dispersion_imag
_atom_type_scat_source
C C 0.0033 0.0016 'International Tables Vol C Tables 4.2.6.8 and 6.1.1.4'
H H 0.0000 0.0000 'International Tables Vol C Tables 4.2.6.8 and 6.1.1.4'
N N 0.0061 0.0033 'International Tables Vol C Tables 4.2.6.8 and 6.1.1.4'
O O 0.0106 0.0060 'International Tables Vol C Tables 4.2.6.8 and 6.1.1.4'
Cl Cl 0.1484 0.1585 'International Tables Vol C Tables 4.2.6.8 and 6.1.1.4'
Mo Mo -1.6832 0.6857 'International Tables Vol C Tables 4.2.6.8 and 6.1.1.4'

loop_
_geom_angle_atom_site_label_1
_geom_angle_atom_site_label_2
_geom_angle_atom_site_label_3
_geom_angle
_geom_angle_site_symmetry_1
_geom_angle_site_symmetry_3
_geom_angle_publ_flag
O1 Mo O2 108.84(10) . . ?
O1 Mo O2 105.74(10) . 2_655 ?
O2 Mo O2 93.31(10) . 2_655 ?
O1 Mo O4 90.45(9) . . ?
O2 Mo O4 160.01(9) . . ?
O2 Mo O4 86.16(9) 2_655 . ?
O1 Mo O3 161.80(9) . . ?
O2 Mo O3 87.55(8) . . ?
O2 Mo O3 80.37(8) 2_655 . ?
O4 Mo O3 72.65(7) . . ?
O1 Mo Cl 94.42(8) . . ?
O2 Mo Cl 87.76(7) . . ?
O2 Mo Cl 158.22(7) 2_655 . ?
O4 Mo Cl 85.51(6) . . ?
O3 Mo Cl 77.94(6) . . ?
O1 Mo Mo 100.75(7) . 2_655 ?
O2 Mo Mo 48.84(7) . 2_655 ?
O2 Mo Mo 48.05(6) 2_655 2_655 ?
O4 Mo Mo 134.22(6) . 2_655 ?
O3 Mo Mo 96.00(5) . 2_655 ?
Cl Mo Mo 136.57(3) . 2_655 ?
Mo O2 Mo 83.10(9) . 2_655 ?
C4 O3 Mo 114.28(18) 5_675 . ?
C4 O4 Mo 119.18(19) . . ?
O3 C4 O4 126.5(3) 5_675 . ?
O3 C4 C4 117.2(3) 5_675 5_675 ?
O4 C4 C4 116.3(3) . 5_675 ?
C15 N1 C11 120.2(3) . . ?
C15 N1 C16 120.5(3) . . ?
C11 N1 C16 119.3(3) . . ?
N1 C11 C12 120.1(3) . . ?
C11 C12 C13 119.8(3) . . ?
C12 C13 C14 120.0(4) . . ?
C15 C14 C13 119.2(4) . . ?
N1 C15 C14 120.7(3) . . ?

loop_
_geom_bond_atom_site_label_1
_geom_bond_atom_site_label_2
_geom_bond_distance
_geom_bond_site_symmetry_2
_geom_bond_publ_flag
Mo O1 1.680(2) . ?
Mo O2 1.918(2) . ?
Mo O2 1.942(2) 2_655 ?
Mo O4 2.171(2) . ?
Mo O3 2.312(2) . ?
Mo Cl 2.4666(8) . ?
Mo Mo 2.5607(7) 2_655 ?
O2 Mo 1.942(2) 2_655 ?
O3 C4 1.246(3) 5_675 ?
O4 C4 1.257(4) . ?
C4 O3 1.246(3) 5_675 ?
C4 C4 1.532(6) 5_675 ?
N1 C15 1.346(5) . ?
N1 C11 1.359(4) . ?
N1 C16 1.477(5) . ?
C11 C12 1.361(5) . ?
C12 C13 1.368(5) . ?
C13 C14 1.368(6) . ?
C14 C15 1.366(6) . ?
